data_2213777
loop_
_publ_author_name
'Chu-Wen Feng'
'Xiang-Rong Li'
'Yong Hou'
'Chun-Lin Ni'

_publ_section_title
;
 Bis[1-benzyl-4-(dimethylamino)pyridinium]
 bis(2,2-dicyanoethylene-1,1-dithiolato-\k^2^<i>S</i>,<i>S</i>')nickelate(II)
;
_journal_coeditor_code GK2073
_journal_issue 6
_journal_name_full 'Acta Crystallographica Section E'
_journal_page_first m1762
_journal_page_last m1762
_journal_paper_doi 10.1107/S1600536807025251
_journal_volume 63
_journal_year 2007
_chemical_formula_iupac '(C14 H17 N2)2 [Ni (C4 N2 S2)2]'
_chemical_formula_moiety '2(C14 H17 N2), C8 N4 Ni S4'
_chemical_formula_sum 'C36 H34 N8 Ni S4'
_chemical_formula_weight 765.66
_chemical_name_systematic
;
Bis[1-benzyl-4-(dimethylamino)pyridinium]
bis(2,2-dicyanoethylene-1,1-dithiolato-\k^2^S,S')nickelate(II)
;
_space_group_IT_number 2
_symmetry_cell_setting triclinic
_symmetry_space_group_name_Hall '-P 1'
_symmetry_space_group_name_H-M 'P -1'
_atom_sites_solution_hydrogens geom
_atom_sites_solution_primary direct
_atom_sites_solution_secondary difmap
_audit_creation_method SHELXL97
_cell_angle_alpha 76.134(2)
_cell_angle_beta 78.312(2)
_cell_angle_gamma 68.834(2)
_cell_formula_units_Z 1
_cell_length_a 8.0456(12)
_cell_length_b 9.6829(15)
_cell_length_c 13.202(2)
_cell_measurement_reflns_used 2430
_cell_measurement_temperature 291(2)
_cell_measurement_theta_max 26.94
_cell_measurement_theta_min 2.29
_cell_volume 923.5(2)
_computing_cell_refinement 'SAINT (Bruker, 2001)'
_computing_data_collection 'SMART (Bruker, 2001)'
_computing_data_reduction SAINT
_computing_molecular_graphics SHELXTL
_computing_publication_material SHELXTL
_computing_structure_refinement SHELXTL
_computing_structure_solution 'SHELXTL (Bruker, 2000)'
_diffrn_measured_fraction_theta_full 0.987
_diffrn_measured_fraction_theta_max 0.987
_diffrn_measurement_device_type 'Bruker SMART APEX CCD'
_diffrn_measurement_method '\f and \w'
_diffrn_radiation_monochromator graphite
_diffrn_radiation_source 'fine-focus sealed tube'
_diffrn_radiation_type MoK\a
_diffrn_radiation_wavelength 0.71073
_diffrn_reflns_av_R_equivalents 0.0191
_diffrn_reflns_av_sigmaI/netI 0.0335
_diffrn_reflns_limit_h_max 9
_diffrn_reflns_limit_h_min -5
_diffrn_reflns_limit_k_max 11
_diffrn_reflns_limit_k_min -11
_diffrn_reflns_limit_l_max 15
_diffrn_reflns_limit_l_min -14
_diffrn_reflns_number 4642
_diffrn_reflns_theta_full 25.00
_diffrn_reflns_theta_max 25.00
_diffrn_reflns_theta_min 2.29
_exptl_absorpt_coefficient_mu 0.789
_exptl_absorpt_correction_T_max 0.8581
_exptl_absorpt_correction_T_min 0.7976
_exptl_absorpt_correction_type multi-scan
_exptl_absorpt_process_details '(SADABS; Sheldrick, 2004)'
_exptl_crystal_colour brown
_exptl_crystal_density_diffrn 1.377
_exptl_crystal_density_method 'not measured'
_exptl_crystal_description block
_exptl_crystal_F_000 398
_exptl_crystal_size_max 0.38
_exptl_crystal_size_mid 0.22
_exptl_crystal_size_min 0.20
_refine_diff_density_max 0.395
_refine_diff_density_min -0.210
_refine_ls_extinction_method none
_refine_ls_goodness_of_fit_ref 1.073
_refine_ls_hydrogen_treatment constr
_refine_ls_matrix_type full
_refine_ls_number_parameters 225
_refine_ls_number_reflns 3180
_refine_ls_number_restraints 0
_refine_ls_restrained_S_all 1.073
_refine_ls_R_factor_all 0.0556
_refine_ls_R_factor_gt 0.0373
_refine_ls_shift/su_max 0.001
_refine_ls_shift/su_mean 0.001
_refine_ls_structure_factor_coef Fsqd
_refine_ls_weighting_details 'calc w=1/[\s^2^(Fo^2^)+(0.08P)^2^] where P=(Fo^2^+2Fc^2^)/3'
_refine_ls_weighting_scheme calc
_refine_ls_wR_factor_gt 0.1062
_refine_ls_wR_factor_ref 0.1279
_reflns_number_gt 2431
_reflns_number_total 3180
_reflns_threshold_expression I>2\s(I)
_cod_data_source_file gk2073.cif
_cod_data_source_block I
_cod_database_code 2213777
_cod_database_fobs_code 2213777

loop_
_symmetry_equiv_pos_as_xyz
'x, y, z'
'-x, -y, -z'

loop_
_atom_site_type_symbol
_atom_site_label
_atom_site_fract_x
_atom_site_fract_y
_atom_site_fract_z
_atom_site_U_iso_or_equiv
_atom_site_adp_type
_atom_site_calc_flag
_atom_site_refinement_flags
_atom_site_occupancy
Ni Ni1 0.5000 0.0000 0.5000 0.0519(2) Uani d S 1
S S1 0.37050(10) 0.05129(8) 0.35743(6) 0.0583(2) Uani d . 1
S S2 0.63405(10) 0.15279(9) 0.39411(6) 0.0613(2) Uani d . 1
N N1 0.2591(4) 0.2793(3) 0.0912(2) 0.0764(8) Uani d . 1
N N2 0.6676(5) 0.4409(4) 0.1454(2) 0.0951(10) Uani d . 1
N N3 0.8270(3) 0.6225(3) 0.25242(19) 0.0604(6) Uani d . 1
N N4 0.8293(3) 0.3522(3) 0.5458(2) 0.0673(7) Uani d . 1
C C1 0.4950(3) 0.1708(3) 0.3041(2) 0.0499(6) Uani d . 1
C C2 0.4823(4) 0.2637(3) 0.2104(2) 0.0525(7) Uani d . 1
C C3 0.3600(4) 0.2714(3) 0.1435(2) 0.0566(7) Uani d . 1
C C4 0.5878(4) 0.3613(3) 0.1738(2) 0.0634(8) Uani d . 1
C C5 1.1483(5) 0.7158(4) 0.0913(2) 0.0750(9) Uani d . 1
H H5 1.1762 0.6217 0.0739 0.090 Uiso calc R 1
C C6 1.2810(5) 0.7788(5) 0.0786(3) 0.0907(11) Uani d . 1
H H6 1.3980 0.7271 0.0527 0.109 Uiso calc R 1
C C7 1.2422(6) 0.9167(5) 0.1037(3) 0.0901(11) Uani d . 1
H H7 1.3328 0.9582 0.0958 0.108 Uiso calc R 1
C C8 1.0716(6) 0.9932(4) 0.1402(3) 0.0893(11) Uani d . 1
H H8 1.0448 1.0881 0.1560 0.107 Uiso calc R 1
C C9 0.9375(5) 0.9307(4) 0.1541(3) 0.0746(9) Uani d . 1
H H9 0.8210 0.9831 0.1802 0.089 Uiso calc R 1
C C10 0.9749(4) 0.7903(3) 0.1295(2) 0.0611(7) Uani d . 1
C C11 0.8306(5) 0.7209(4) 0.1471(2) 0.0785(10) Uani d . 1
H H11A 0.7151 0.7998 0.1416 0.094 Uiso calc R 1
H H11B 0.8514 0.6619 0.0931 0.094 Uiso calc R 1
C C12 0.9269(4) 0.4776(4) 0.2663(2) 0.0625(8) Uani d . 1
H H12 0.9952 0.4379 0.2077 0.075 Uiso calc R 1
C C13 0.9340(4) 0.3853(3) 0.3610(2) 0.0616(7) Uani d . 1
H H13 1.0074 0.2851 0.3666 0.074 Uiso calc R 1
C C14 0.8300(4) 0.4407(3) 0.4516(2) 0.0564(7) Uani d . 1
C C15 0.7280(4) 0.5943(4) 0.4341(2) 0.0678(8) Uani d . 1
H H15 0.6574 0.6383 0.4905 0.081 Uiso calc R 1
C C16 0.7305(4) 0.6790(4) 0.3371(3) 0.0709(8) Uani d . 1
H H16 0.6625 0.7807 0.3286 0.085 Uiso calc R 1
C C17 0.7161(5) 0.4124(5) 0.6370(3) 0.0962(12) Uani d . 1
H H17A 0.7433 0.4977 0.6448 0.144 Uiso calc R 1
H H17B 0.7385 0.3362 0.6991 0.144 Uiso calc R 1
H H17C 0.5920 0.4428 0.6273 0.144 Uiso calc R 1
C C18 0.9379(5) 0.1947(4) 0.5619(3) 0.0876(10) Uani d . 1
H H18A 0.9062 0.1439 0.5184 0.131 Uiso calc R 1
H H18B 0.9170 0.1500 0.6344 0.131 Uiso calc R 1
H H18C 1.0626 0.1857 0.5435 0.131 Uiso calc R 1

loop_
_atom_site_aniso_label
_atom_site_aniso_U_11
_atom_site_aniso_U_22
_atom_site_aniso_U_33
_atom_site_aniso_U_12
_atom_site_aniso_U_13
_atom_site_aniso_U_23
Ni1 0.0539(3) 0.0459(3) 0.0456(3) -0.0108(2) -0.0076(2) 0.0030(2)
S1 0.0626(5) 0.0545(4) 0.0535(5) -0.0221(4) -0.0120(3) 0.0065(3)
S2 0.0632(5) 0.0658(5) 0.0522(5) -0.0248(4) -0.0151(3) 0.0064(3)
N1 0.089(2) 0.090(2) 0.0581(17) -0.0432(17) -0.0213(15) 0.0035(14)
N2 0.132(3) 0.105(2) 0.072(2) -0.080(2) -0.0298(18) 0.0162(17)
N3 0.0685(15) 0.0629(16) 0.0529(15) -0.0263(13) -0.0175(11) -0.0009(12)
N4 0.0744(17) 0.0784(18) 0.0507(15) -0.0310(15) -0.0118(12) -0.0019(13)
C1 0.0479(15) 0.0435(14) 0.0522(16) -0.0072(12) -0.0036(11) -0.0120(13)
C2 0.0577(16) 0.0528(16) 0.0461(16) -0.0195(13) -0.0048(12) -0.0065(13)
C3 0.0696(19) 0.0539(17) 0.0424(16) -0.0255(15) -0.0019(14) 0.0022(13)
C4 0.081(2) 0.0644(19) 0.0468(17) -0.0340(18) -0.0112(14) 0.0042(14)
C5 0.102(3) 0.0560(18) 0.0533(19) -0.0225(19) 0.0051(17) -0.0027(15)
C6 0.086(3) 0.093(3) 0.061(2) -0.018(2) 0.0101(18) 0.010(2)
C7 0.101(3) 0.096(3) 0.074(3) -0.051(3) -0.011(2) 0.011(2)
C8 0.123(3) 0.072(2) 0.079(3) -0.044(2) -0.015(2) -0.007(2)
C9 0.079(2) 0.061(2) 0.067(2) -0.0103(17) -0.0073(16) -0.0047(16)
C10 0.079(2) 0.0591(18) 0.0398(15) -0.0207(16) -0.0159(13) 0.0036(13)
C11 0.099(3) 0.085(2) 0.058(2) -0.037(2) -0.0327(17) 0.0049(17)
C12 0.0691(19) 0.0636(19) 0.0571(19) -0.0233(16) -0.0019(14) -0.0182(15)
C13 0.0631(18) 0.0534(17) 0.0622(19) -0.0143(14) -0.0066(14) -0.0082(15)
C14 0.0563(16) 0.0635(18) 0.0546(18) -0.0243(14) -0.0109(13) -0.0099(14)
C15 0.071(2) 0.066(2) 0.059(2) -0.0138(16) -0.0022(15) -0.0158(16)
C16 0.071(2) 0.0573(19) 0.075(2) -0.0087(16) -0.0132(16) -0.0118(17)
C17 0.108(3) 0.132(4) 0.051(2) -0.050(3) -0.0025(19) -0.012(2)
C18 0.106(3) 0.075(2) 0.078(2) -0.033(2) -0.030(2) 0.0153(19)

loop_
_atom_type_symbol
_atom_type_description
_atom_type_scat_dispersion_real
_atom_type_scat_dispersion_imag
_atom_type_scat_source
C C 0.0033 0.0016 'International Tables Vol C Tables 4.2.6.8 and 6.1.1.4'
H H 0.0000 0.0000 'International Tables Vol C Tables 4.2.6.8 and 6.1.1.4'
N N 0.0061 0.0033 'International Tables Vol C Tables 4.2.6.8 and 6.1.1.4'
S S 0.1246 0.1234 'International Tables Vol C Tables 4.2.6.8 and 6.1.1.4'
Ni Ni 0.3393 1.1124 'International Tables Vol C Tables 4.2.6.8 and 6.1.1.4'

loop_
_geom_angle_atom_site_label_1
_geom_angle_atom_site_label_2
_geom_angle_atom_site_label_3
_geom_angle_site_symmetry_1
_geom_angle_site_symmetry_3
_geom_angle
S1 Ni1 S1 2_656 . 180.0
S1 Ni1 S2 2_656 2_656 78.96(3)
S1 Ni1 S2 . 2_656 101.04(3)
S1 Ni1 S2 2_656 . 101.04(3)
S1 Ni1 S2 . . 78.96(3)
S2 Ni1 S2 2_656 . 180.00(3)
C1 S1 Ni1 . . 86.41(10)
C1 S2 Ni1 . . 86.40(10)
C12 N3 C16 . . 118.0(3)
C12 N3 C11 . . 121.1(3)
C16 N3 C11 . . 120.8(3)
C14 N4 C18 . . 122.0(3)
C14 N4 C17 . . 120.3(3)
C18 N4 C17 . . 117.7(3)
C2 C1 S2 . . 126.1(2)
C2 C1 S1 . . 125.8(2)
S2 C1 S1 . . 108.02(16)
C1 C2 C3 . . 121.3(3)
C1 C2 C4 . . 121.9(3)
C3 C2 C4 . . 116.8(3)
N1 C3 C2 . . 178.6(3)
N2 C4 C2 . . 178.4(4)
C10 C5 C6 . . 120.6(3)
C10 C5 H5 . . 119.7
C6 C5 H5 . . 119.7
C7 C6 C5 . . 120.4(4)
C7 C6 H6 . . 119.8
C5 C6 H6 . . 119.8
C8 C7 C6 . . 120.0(4)
C8 C7 H7 . . 120.0
C6 C7 H7 . . 120.0
C7 C8 C9 . . 120.2(4)
C7 C8 H8 . . 119.9
C9 C8 H8 . . 119.9
C8 C9 C10 . . 120.5(3)
C8 C9 H9 . . 119.7
C10 C9 H9 . . 119.7
C5 C10 C9 . . 118.3(3)
C5 C10 C11 . . 121.2(3)
C9 C10 C11 . . 120.5(3)
N3 C11 C10 . . 111.0(2)
N3 C11 H11A . . 109.4
C10 C11 H11A . . 109.4
N3 C11 H11B . . 109.4
C10 C11 H11B . . 109.4
H11A C11 H11B . . 108.0
N3 C12 C13 . . 123.3(3)
N3 C12 H12 . . 118.3
C13 C12 H12 . . 118.3
C12 C13 C14 . . 120.1(3)
C12 C13 H13 . . 120.0
C14 C13 H13 . . 120.0
N4 C14 C15 . . 123.2(3)
N4 C14 C13 . . 121.9(3)
C15 C14 C13 . . 115.0(3)
C16 C15 C14 . . 121.1(3)
C16 C15 H15 . . 119.4
C14 C15 H15 . . 119.4
N3 C16 C15 . . 122.5(3)
N3 C16 H16 . . 118.7
C15 C16 H16 . . 118.7
N4 C17 H17A . . 109.5
N4 C17 H17B . . 109.5
H17A C17 H17B . . 109.5
N4 C17 H17C . . 109.5
H17A C17 H17C . . 109.5
H17B C17 H17C . . 109.5
N4 C18 H18A . . 109.5
N4 C18 H18B . . 109.5
H18A C18 H18B . . 109.5
N4 C18 H18C . . 109.5
H18A C18 H18C . . 109.5
H18B C18 H18C . . 109.5

loop_
_geom_bond_atom_site_label_1
_geom_bond_atom_site_label_2
_geom_bond_site_symmetry_2
_geom_bond_distance
Ni1 S1 2_656 2.2019(8)
Ni1 S1 . 2.2019(8)
Ni1 S2 2_656 2.2037(8)
Ni1 S2 . 2.2037(8)
S1 C1 . 1.732(3)
S2 C1 . 1.730(3)
N1 C3 . 1.140(4)
N2 C4 . 1.126(4)
N3 C12 . 1.330(4)
N3 C16 . 1.337(4)
N3 C11 . 1.487(4)
N4 C14 . 1.331(4)
N4 C18 . 1.446(4)
N4 C17 . 1.459(4)
C1 C2 . 1.342(4)
C2 C3 . 1.421(4)
C2 C4 . 1.429(4)
C5 C10 . 1.372(4)
C5 C6 . 1.375(5)
C5 H5 . 0.9300
C6 C7 . 1.364(5)
C6 H6 . 0.9300
C7 C8 . 1.354(5)
C7 H7 . 0.9300
C8 C9 . 1.379(5)
C8 H8 . 0.9300
C9 C10 . 1.385(4)
C9 H9 . 0.9300
C10 C11 . 1.495(4)
C11 H11A . 0.9700
C11 H11B . 0.9700
C12 C13 . 1.350(4)
C12 H12 . 0.9300
C13 C14 . 1.413(4)
C13 H13 . 0.9300
C14 C15 . 1.404(4)
C15 C16 . 1.346(4)
C15 H15 . 0.9300
C16 H16 . 0.9300
C17 H17A . 0.9600
C17 H17B . 0.9600
C17 H17C . 0.9600
C18 H18A . 0.9600
C18 H18B . 0.9600
C18 H18C . 0.9600

loop_
_geom_hbond_atom_site_label_D
_geom_hbond_atom_site_label_H
_geom_hbond_atom_site_label_A
_geom_hbond_site_symmetry_A
_geom_hbond_distance_DH
_geom_hbond_distance_HA
_geom_hbond_distance_DA
_geom_hbond_angle_DHA
_geom_hbond_publ_flag
C11 H11B N1 2_665 0.97 2.62 3.368(4) 134 y
C12 H12 N1 1_655 0.93 2.59 3.477(4) 161 y
C16 H16 S1 1_565 0.93 2.86 3.750(4) 160 y
